data_4107316
loop_
_publ_author_name
'Yoshihiro Matano'
'Tooru Miyajima'
'Noriaki Ochi'
'Takashi Nakabuchi'
'Motoo Shiro'
'Yoshihide Nakao'
'Shigeyoshi Sakaki'
'Hiroshi Imahori'

_publ_contact_author_email matano@scl.kyoto-u.ac.jp
_publ_contact_author_fax +81-75-383-2571
_publ_contact_author_name 'Yoshihiro Matano'
_publ_contact_author_phone +81-75-383-2567
_publ_section_title
;
 Syntheses, Structures, and Coordination Chemistry of Phosphole-Containing
 Hybrid Calixphyrins: Promising Macrocyclic P,N2,X-Mixed Donor Ligands for
 Designing Reactive Transition-Metal Complexes
;
_journal_name_full 'Journal of the American Chemical Society'
_journal_page_first 990
_journal_page_last 1002
_journal_paper_doi 10.1021/ja076709o
_journal_volume 130
_journal_year 2008
_chemical_formula_moiety 'C46 H41 Cl2 N3 P Rh, C4 H10 O'
_chemical_formula_sum 'C50 H51 Cl2 N3 O P Rh'
_chemical_formula_weight 914.76
_space_group_IT_number 14
_symmetry_cell_setting monoclinic
_symmetry_Int_Tables_number 14
_symmetry_space_group_name_Hall '-P 2yn'
_symmetry_space_group_name_H-M 'P 1 21/n 1'
_cell_angle_alpha 90.0000
_cell_angle_beta 90.5195(7)
_cell_angle_gamma 90.0000
_cell_formula_units_Z 4
_cell_length_a 9.57301(17)
_cell_length_b 10.8775(2)
_cell_length_c 40.2774(7)
_cell_measurement_reflns_used 34025
_cell_measurement_temperature 100.1
_cell_measurement_theta_max 68.3
_cell_measurement_theta_min 3.3
_cell_volume 4193.93(13)
_computing_cell_refinement 'PROCESS-AUTO (Rigaku, 1998)'
_computing_data_collection 'PROCESS-AUTO (Rigaku, 1998)'
_computing_data_reduction 'CrystalStructure (R/MSC, Rigaku, 2005)'
_computing_molecular_graphics 'ORTEP (Johnson, 1976)'
_computing_publication_material 'CrystalStructure (R/MSC, Rigaku, 2005)'
_computing_structure_refinement 'SHELXL97 (Sheldrick, 1997)'
_computing_structure_solution 'PATTY (Beurskens, 1994)'
_diffrn_detector_area_resol_mean 10.00
_diffrn_measured_fraction_theta_full 0.998
_diffrn_measured_fraction_theta_max 0.998
_diffrn_measurement_device_type 'Rigaku RAXIS-RAPID'
_diffrn_measurement_method \w
_diffrn_radiation_type 'Cu K\a'
_diffrn_radiation_wavelength 1.54187
_diffrn_reflns_av_R_equivalents 0.087
_diffrn_reflns_limit_h_max 11
_diffrn_reflns_limit_h_min -11
_diffrn_reflns_limit_k_max 13
_diffrn_reflns_limit_k_min -13
_diffrn_reflns_limit_l_max 48
_diffrn_reflns_limit_l_min -48
_diffrn_reflns_number 45872
_diffrn_reflns_theta_full 68.25
_diffrn_reflns_theta_max 68.25
_exptl_absorpt_coefficient_mu 5.151
_exptl_absorpt_correction_T_max 0.662
_exptl_absorpt_correction_T_min 0.530
_exptl_absorpt_correction_type multi-scan
_exptl_absorpt_process_details
;
    Higashi, T. (1995). Program for Absorption Correction.
    Rigaku Corporation, Tokyo, Japan.
;
_exptl_crystal_colour black
_exptl_crystal_density_diffrn 1.449
_exptl_crystal_description block
_exptl_crystal_F_000 1896.00
_exptl_crystal_size_max 0.20
_exptl_crystal_size_mid 0.10
_exptl_crystal_size_min 0.08
_refine_diff_density_max 1.18
_refine_diff_density_min -0.83
_refine_ls_extinction_method none
_refine_ls_goodness_of_fit_ref 1.074
_refine_ls_hydrogen_treatment refall
_refine_ls_number_parameters 530
_refine_ls_number_reflns 7682
_refine_ls_R_factor_gt 0.0539
_refine_ls_shift/su_max 0.0010
_refine_ls_structure_factor_coef Fsqd
_refine_ls_weighting_details 'w = 1/[\s^2^(Fo^2^)+(0.0374P)^2^+12.0247P] where P=(Fo^2^+2Fc^2^)/3'
_refine_ls_weighting_scheme calc
_refine_ls_wR_factor_ref 0.1334
_reflns_number_gt 6001
_reflns_number_total 7682
_reflns_threshold_expression F^2^>2.0\s(F^2^)
_cod_data_source_file ja076709o-file005.cif
_cod_data_source_block '_RGK1350raplt'
_cod_original_cell_volume 4193.95(13)
_cod_original_formula_sum 'C50 H51 Cl2 N3 O P Rh '
_cod_database_code 4107316

loop_
_symmetry_equiv_pos_site_id
_symmetry_equiv_pos_as_xyz
1 +X,+Y,+Z
2 1/2-X,1/2+Y,1/2-Z
3 -X,-Y,-Z
4 1/2+X,1/2-Y,1/2+Z

loop_
_atom_site_label
_atom_site_type_symbol
_atom_site_fract_x
_atom_site_fract_y
_atom_site_fract_z
_atom_site_U_iso_or_equiv
_atom_site_adp_type
_atom_site_occupancy
_atom_site_symmetry_multiplicity
_atom_site_calc_flag
_atom_site_refinement_flags
Rh(1) Rh 0.58132(4) 0.66273(3) 0.385281(9) 0.02498(12) Uani 1.00 1 d .
Cl(1) Cl 0.76787(12) 0.79527(11) 0.36381(3) 0.0319(2) Uani 1.00 1 d .
Cl(2) Cl 0.42193(13) 0.50545(12) 0.44592(3) 0.0372(3) Uani 1.00 1 d .
P(1) P 0.47122(12) 0.82209(11) 0.40644(3) 0.0255(2) Uani 1.00 1 d .
O(1) O 0.1640(4) 0.6924(3) 0.21780(10) 0.0478(10) Uani 1.00 1 d .
N(1) N 0.6997(3) 0.6330(3) 0.42806(9) 0.0258(8) Uani 1.00 1 d .
N(2) N 0.6845(4) 0.5250(3) 0.36032(10) 0.0278(9) Uani 1.00 1 d .
N(3) N 0.4448(4) 0.6866(3) 0.34529(10) 0.0288(9) Uani 1.00 1 d .
C(1) C 0.2887(4) 0.7943(4) 0.40397(12) 0.0264(10) Uani 1.00 1 d .
C(2) C 0.2420(4) 0.7859(4) 0.43530(12) 0.0285(11) Uani 1.00 1 d .
C(3) C 0.3519(5) 0.7995(4) 0.46162(12) 0.0293(11) Uani 1.00 1 d .
C(4) C 0.4832(5) 0.8211(4) 0.45037(11) 0.0264(10) Uani 1.00 1 d .
C(5) C 0.6275(5) 0.8108(4) 0.46620(12) 0.0291(11) Uani 1.00 1 d .
C(6) C 0.6940(4) 0.6861(4) 0.45797(11) 0.0263(10) Uani 1.00 1 d .
C(7) C 0.7725(4) 0.6166(4) 0.48196(12) 0.0286(11) Uani 1.00 1 d .
C(8) C 0.8276(4) 0.5185(4) 0.46579(11) 0.0271(10) Uani 1.00 1 d .
C(9) C 0.7855(5) 0.5267(4) 0.43185(11) 0.0270(10) Uani 1.00 1 d .
C(10) C 0.8245(4) 0.4471(4) 0.40691(12) 0.0258(10) Uani 1.00 1 d .
C(11) C 0.7884(5) 0.4533(4) 0.37268(11) 0.0280(10) Uani 1.00 1 d .
C(12) C 0.8579(5) 0.3936(4) 0.34624(12) 0.0320(11) Uani 1.00 1 d .
C(13) C 0.7971(5) 0.4337(4) 0.31747(12) 0.0328(11) Uani 1.00 1 d .
C(14) C 0.6876(5) 0.5153(4) 0.32664(11) 0.0276(10) Uani 1.00 1 d .
C(15) C 0.5934(4) 0.5778(4) 0.30446(11) 0.0271(10) Uani 1.00 1 d .
C(16) C 0.4849(5) 0.6528(4) 0.31285(12) 0.0297(11) Uani 1.00 1 d .
C(17) C 0.3778(5) 0.6936(4) 0.29041(12) 0.0303(11) Uani 1.00 1 d .
C(18) C 0.2758(5) 0.7462(4) 0.30890(12) 0.0314(11) Uani 1.00 1 d .
C(19) C 0.3181(4) 0.7387(4) 0.34283(12) 0.0267(10) Uani 1.00 1 d .
C(20) C 0.2174(5) 0.7764(4) 0.37049(12) 0.0304(11) Uani 1.00 1 d .
C(21) C 0.1056(5) 0.7570(5) 0.45193(12) 0.0366(12) Uani 1.00 1 d .
C(22) C 0.1304(5) 0.7990(5) 0.48808(12) 0.0379(12) Uani 1.00 1 d .
C(23) C 0.2864(5) 0.7732(4) 0.49449(12) 0.0332(11) Uani 1.00 1 d .
C(24) C 0.7265(5) 0.9091(4) 0.45244(12) 0.0324(11) Uani 1.00 1 d .
C(25) C 0.6191(5) 0.8283(4) 0.50379(12) 0.0346(12) Uani 1.00 1 d .
C(26) C 0.9227(5) 0.3443(4) 0.41547(11) 0.0272(10) Uani 1.00 1 d .
C(27) C 1.0609(5) 0.3660(4) 0.42437(12) 0.0317(11) Uani 1.00 1 d .
C(28) C 1.1529(5) 0.2686(4) 0.42918(12) 0.0339(11) Uani 1.00 1 d .
C(29) C 1.1055(5) 0.1494(5) 0.42586(12) 0.0380(12) Uani 1.00 1 d .
C(30) C 0.9682(5) 0.1263(4) 0.41769(12) 0.0362(12) Uani 1.00 1 d .
C(31) C 0.8768(5) 0.2226(4) 0.41219(12) 0.0323(11) Uani 1.00 1 d .
C(32) C 0.6124(4) 0.5501(4) 0.26811(12) 0.0289(11) Uani 1.00 1 d .
C(33) C 0.5897(5) 0.4322(4) 0.25578(12) 0.0332(11) Uani 1.00 1 d .
C(34) C 0.6083(5) 0.4095(5) 0.22200(12) 0.0360(12) Uani 1.00 1 d .
C(35) C 0.6473(5) 0.5034(5) 0.20096(12) 0.0355(12) Uani 1.00 1 d .
C(36) C 0.6671(5) 0.6210(5) 0.21320(12) 0.0370(12) Uani 1.00 1 d .
C(37) C 0.6492(5) 0.6440(4) 0.24667(12) 0.0313(11) Uani 1.00 1 d .
C(38) C 0.1031(5) 0.6762(4) 0.37162(12) 0.0351(12) Uani 1.00 1 d .
C(39) C 0.1469(5) 0.9005(4) 0.36116(12) 0.0359(12) Uani 1.00 1 d .
C(40) C 0.4972(4) 0.9765(4) 0.39012(12) 0.0258(10) Uani 1.00 1 d .
C(41) C 0.4801(4) 1.0769(4) 0.41137(12) 0.0299(11) Uani 1.00 1 d .
C(42) C 0.4971(5) 1.1949(4) 0.39958(12) 0.0320(11) Uani 1.00 1 d .
C(43) C 0.5297(5) 1.2153(4) 0.36659(12) 0.0343(11) Uani 1.00 1 d .
C(44) C 0.5441(5) 1.1163(4) 0.34552(12) 0.0333(11) Uani 1.00 1 d .
C(45) C 0.5293(4) 0.9971(4) 0.35703(12) 0.0303(11) Uani 1.00 1 d .
C(46) C 0.4389(5) 0.5341(4) 0.40222(11) 0.0288(11) Uani 1.00 1 d .
C(47) C 0.2404(6) 0.8684(5) 0.18762(16) 0.0532(16) Uani 1.00 1 d .
C(48) C 0.2643(6) 0.7332(5) 0.19432(16) 0.0513(15) Uani 1.00 1 d .
C(49) C 0.1686(6) 0.5628(5) 0.22282(14) 0.0488(15) Uani 1.00 1 d .
C(50) C 0.0522(6) 0.5274(6) 0.24618(16) 0.0583(17) Uani 1.00 1 d .
H(1) H 0.7839 0.6355 0.5049 0.034 Uiso 1.00 1 c R
H(2) H 0.8840 0.4559 0.4754 0.032 Uiso 1.00 1 c R
H(3) H 0.9326 0.3366 0.3482 0.038 Uiso 1.00 1 c R
H(4) H 0.8227 0.4115 0.2955 0.039 Uiso 1.00 1 c R
H(5) H 0.3779 0.6853 0.2669 0.036 Uiso 1.00 1 c R
H(6) H 0.1916 0.7816 0.3007 0.038 Uiso 1.00 1 c R
H(7) H 0.0848 0.6679 0.4509 0.044 Uiso 1.00 1 c R
H(8) H 0.0275 0.8031 0.4415 0.044 Uiso 1.00 1 c R
H(9) H 0.1094 0.8876 0.4906 0.045 Uiso 1.00 1 c R
H(10) H 0.0715 0.7516 0.5036 0.045 Uiso 1.00 1 c R
H(11) H 0.3244 0.8281 0.5120 0.040 Uiso 1.00 1 c R
H(12) H 0.3017 0.6867 0.5012 0.040 Uiso 1.00 1 c R
H(13) H 0.7357 0.8982 0.4284 0.039 Uiso 1.00 1 c R
H(14) H 0.8185 0.9010 0.4631 0.039 Uiso 1.00 1 c R
H(15) H 0.6885 0.9910 0.4570 0.039 Uiso 1.00 1 c R
H(16) H 0.5734 0.9068 0.5086 0.041 Uiso 1.00 1 c R
H(17) H 0.7136 0.8284 0.5134 0.041 Uiso 1.00 1 c R
H(18) H 0.5649 0.7610 0.5135 0.041 Uiso 1.00 1 c R
H(19) H 1.0929 0.4480 0.4272 0.038 Uiso 1.00 1 c R
H(20) H 1.2480 0.2840 0.4347 0.041 Uiso 1.00 1 c R
H(21) H 1.1682 0.0828 0.4293 0.046 Uiso 1.00 1 c R
H(22) H 0.9362 0.0440 0.4158 0.043 Uiso 1.00 1 c R
H(23) H 0.7824 0.2063 0.4062 0.039 Uiso 1.00 1 c R
H(24) H 0.5617 0.3679 0.2702 0.040 Uiso 1.00 1 c R
H(25) H 0.5942 0.3290 0.2134 0.043 Uiso 1.00 1 c R
H(26) H 0.6605 0.4872 0.1780 0.043 Uiso 1.00 1 c R
H(27) H 0.6930 0.6857 0.1987 0.044 Uiso 1.00 1 c R
H(28) H 0.6623 0.7249 0.2550 0.038 Uiso 1.00 1 c R
H(29) H 0.1452 0.5976 0.3782 0.042 Uiso 1.00 1 c R
H(30) H 0.0597 0.6678 0.3496 0.042 Uiso 1.00 1 c R
H(31) H 0.0319 0.6995 0.3878 0.042 Uiso 1.00 1 c R
H(32) H 0.0795 0.9230 0.3783 0.043 Uiso 1.00 1 c R
H(33) H 0.0983 0.8921 0.3398 0.043 Uiso 1.00 1 c R
H(34) H 0.2183 0.9647 0.3595 0.043 Uiso 1.00 1 c R
H(35) H 0.3457 0.5588 0.3937 0.035 Uiso 1.00 1 c R
H(36) H 0.4618 0.4547 0.3916 0.035 Uiso 1.00 1 c R
H(37) H 0.4568 1.0638 0.4340 0.036 Uiso 1.00 1 c R
H(38) H 0.4863 1.2628 0.4142 0.038 Uiso 1.00 1 c R
H(39) H 0.5420 1.2967 0.3586 0.041 Uiso 1.00 1 c R
H(40) H 0.5645 1.1301 0.3228 0.040 Uiso 1.00 1 c R
H(41) H 0.5411 0.9297 0.3423 0.036 Uiso 1.00 1 c R
H(45) H 0.1462 0.8803 0.1784 0.064 Uiso 1.00 1 c R
H(46) H 0.3095 0.8980 0.1717 0.064 Uiso 1.00 1 c R
H(47) H 0.2499 0.9146 0.2084 0.064 Uiso 1.00 1 c R
H(48) H 0.2544 0.6858 0.1734 0.062 Uiso 1.00 1 c R
H(49) H 0.3599 0.7203 0.2032 0.062 Uiso 1.00 1 c R
H(50) H 0.2601 0.5390 0.2325 0.059 Uiso 1.00 1 c R
H(51) H 0.1566 0.5197 0.2013 0.059 Uiso 1.00 1 c R
H(52) H 0.0644 0.5711 0.2673 0.070 Uiso 1.00 1 c R
H(53) H 0.0551 0.4385 0.2502 0.070 Uiso 1.00 1 c R
H(54) H -0.0380 0.5496 0.2362 0.070 Uiso 1.00 1 c R

loop_
_atom_site_aniso_label
_atom_site_aniso_U_11
_atom_site_aniso_U_22
_atom_site_aniso_U_33
_atom_site_aniso_U_12
_atom_site_aniso_U_13
_atom_site_aniso_U_23
Rh(1) 0.0306(2) 0.0236(2) 0.0209(2) 0.00097(14) 0.00233(13) -0.00008(14)
Cl(1) 0.0323(6) 0.0316(6) 0.0318(6) -0.0001(5) 0.0055(4) 0.0057(5)
Cl(2) 0.0486(7) 0.0347(7) 0.0286(6) -0.0088(5) 0.0067(5) 0.0004(5)
P(1) 0.0308(6) 0.0242(6) 0.0216(6) 0.0014(5) 0.0027(5) 0.0000(5)
O(1) 0.054(2) 0.047(2) 0.043(2) 0.0029(19) -0.0017(19) -0.0080(19)
N(1) 0.030(2) 0.027(2) 0.021(2) -0.0015(17) 0.0077(16) -0.0005(17)
N(2) 0.029(2) 0.029(2) 0.026(2) 0.0006(17) 0.0047(17) 0.0011(17)
N(3) 0.037(2) 0.028(2) 0.022(2) -0.0020(18) 0.0009(17) -0.0021(17)
C(1) 0.025(2) 0.023(2) 0.032(2) 0.0066(19) 0.005(2) -0.001(2)
C(2) 0.027(2) 0.026(2) 0.032(2) 0.003(2) 0.011(2) -0.001(2)
C(3) 0.040(2) 0.020(2) 0.027(2) 0.008(2) 0.011(2) -0.004(2)
C(4) 0.034(2) 0.023(2) 0.022(2) 0.003(2) 0.008(2) -0.002(2)
C(5) 0.037(2) 0.028(2) 0.023(2) 0.002(2) 0.003(2) -0.000(2)
C(6) 0.032(2) 0.027(2) 0.021(2) -0.001(2) 0.0054(19) 0.001(2)
C(7) 0.035(2) 0.030(2) 0.021(2) -0.003(2) 0.003(2) 0.002(2)
C(8) 0.034(2) 0.025(2) 0.022(2) 0.004(2) 0.004(2) 0.003(2)
C(9) 0.036(2) 0.024(2) 0.021(2) -0.002(2) 0.004(2) 0.002(2)
C(10) 0.028(2) 0.023(2) 0.027(2) 0.002(2) 0.004(2) 0.003(2)
C(11) 0.037(2) 0.027(2) 0.020(2) 0.001(2) 0.001(2) 0.000(2)
C(12) 0.039(2) 0.028(2) 0.029(2) 0.009(2) 0.004(2) -0.004(2)
C(13) 0.040(2) 0.034(3) 0.024(2) 0.005(2) 0.003(2) -0.003(2)
C(14) 0.039(2) 0.025(2) 0.019(2) -0.001(2) 0.003(2) -0.003(2)
C(15) 0.032(2) 0.029(2) 0.021(2) -0.005(2) 0.0039(19) -0.003(2)
C(16) 0.042(2) 0.027(2) 0.020(2) 0.001(2) 0.001(2) -0.003(2)
C(17) 0.040(2) 0.027(2) 0.023(2) -0.002(2) -0.001(2) -0.001(2)
C(18) 0.036(2) 0.027(2) 0.031(2) 0.005(2) -0.001(2) -0.001(2)
C(19) 0.031(2) 0.022(2) 0.027(2) 0.001(2) -0.003(2) 0.001(2)
C(20) 0.033(2) 0.030(2) 0.029(2) 0.003(2) -0.000(2) 0.002(2)
C(21) 0.038(2) 0.036(3) 0.036(3) -0.005(2) 0.012(2) 0.002(2)
C(22) 0.043(3) 0.035(3) 0.036(3) -0.002(2) 0.013(2) 0.003(2)
C(23) 0.044(3) 0.030(2) 0.026(2) 0.002(2) 0.007(2) -0.003(2)
C(24) 0.041(3) 0.023(2) 0.032(2) -0.003(2) -0.002(2) -0.002(2)
C(25) 0.039(2) 0.038(3) 0.026(2) 0.009(2) 0.001(2) -0.002(2)
C(26) 0.032(2) 0.030(2) 0.019(2) 0.003(2) 0.0038(19) 0.000(2)
C(27) 0.042(3) 0.027(2) 0.026(2) 0.001(2) 0.001(2) -0.001(2)
C(28) 0.035(2) 0.033(3) 0.033(2) 0.003(2) -0.001(2) -0.001(2)
C(29) 0.044(3) 0.033(3) 0.037(3) 0.012(2) -0.000(2) 0.003(2)
C(30) 0.040(3) 0.023(2) 0.046(3) -0.001(2) 0.007(2) 0.002(2)
C(31) 0.028(2) 0.031(2) 0.038(3) 0.002(2) 0.002(2) -0.003(2)
C(32) 0.031(2) 0.032(2) 0.024(2) -0.001(2) -0.001(2) -0.002(2)
C(33) 0.041(2) 0.031(2) 0.028(2) 0.002(2) 0.006(2) 0.004(2)
C(34) 0.045(3) 0.031(3) 0.032(2) 0.006(2) -0.006(2) -0.008(2)
C(35) 0.042(3) 0.044(3) 0.022(2) 0.005(2) 0.005(2) -0.006(2)
C(36) 0.047(3) 0.036(3) 0.029(2) 0.003(2) 0.005(2) 0.002(2)
C(37) 0.038(2) 0.028(2) 0.029(2) -0.000(2) 0.001(2) -0.004(2)
C(38) 0.031(2) 0.037(3) 0.037(3) -0.001(2) 0.002(2) -0.002(2)
C(39) 0.035(2) 0.043(3) 0.030(2) 0.009(2) 0.006(2) -0.002(2)
C(40) 0.024(2) 0.026(2) 0.027(2) -0.0039(19) 0.0019(19) 0.004(2)
C(41) 0.034(2) 0.034(3) 0.022(2) -0.001(2) 0.003(2) 0.001(2)
C(42) 0.040(2) 0.028(2) 0.028(2) 0.001(2) 0.005(2) -0.005(2)
C(43) 0.040(3) 0.027(2) 0.036(3) -0.000(2) 0.002(2) 0.002(2)
C(44) 0.040(2) 0.033(2) 0.027(2) 0.002(2) -0.001(2) 0.005(2)
C(45) 0.032(2) 0.031(2) 0.028(2) 0.006(2) 0.007(2) 0.001(2)
C(46) 0.039(2) 0.026(2) 0.021(2) 0.002(2) -0.002(2) -0.002(2)
C(47) 0.050(3) 0.047(3) 0.063(4) 0.001(2) -0.002(3) -0.005(3)
C(48) 0.043(3) 0.053(4) 0.058(4) -0.001(2) -0.002(2) -0.004(3)
C(49) 0.057(3) 0.046(3) 0.043(3) 0.004(3) -0.012(2) -0.011(2)
C(50) 0.055(4) 0.065(4) 0.055(4) 0.001(3) -0.007(3) 0.004(3)

loop_
_atom_type_symbol
_atom_type_description
_atom_type_scat_dispersion_real
_atom_type_scat_dispersion_imag
_atom_type_scat_source
C C 0.018 0.009
;
International Tables for Crystallography
(1992, Vol. C, Tables 4.2.6.8 and 6.1.1.4)
;
H H 0.000 0.000
;
International Tables for Crystallography
(1992, Vol. C, Table 6.1.1.4)
;
Cl Cl 0.364 0.702
;
International Tables for Crystallography
(1992, Vol. C, Tables 4.2.6.8 and 6.1.1.4)
;
N N 0.031 0.018
;
International Tables for Crystallography
(1992, Vol. C, Tables 4.2.6.8 and 6.1.1.4)
;
O O 0.049 0.032
;
International Tables for Crystallography
(1992, Vol. C, Tables 4.2.6.8 and 6.1.1.4)
;
P P 0.295 0.434
;
International Tables for Crystallography
(1992, Vol. C, Tables 4.2.6.8 and 6.1.1.4)
;
Rh Rh 0.093 3.605
;
International Tables for Crystallography
(1992, Vol. C, Tables 4.2.6.8 and 6.1.1.4)
;

loop_
_geom_angle_atom_site_label_1
_geom_angle_atom_site_label_2
_geom_angle_atom_site_label_3
_geom_angle
_geom_angle_publ_flag
Cl(1) Rh(1) P(1) 91.50(4) yes
Cl(1) Rh(1) N(1) 89.45(10) yes
Cl(1) Rh(1) N(2) 84.37(11) yes
Cl(1) Rh(1) N(3) 96.18(11) yes
Cl(1) Rh(1) C(46) 173.44(13) yes
P(1) Rh(1) N(1) 93.48(10) yes
P(1) Rh(1) N(2) 173.28(11) yes
P(1) Rh(1) N(3) 84.39(11) yes
P(1) Rh(1) C(46) 94.89(13) yes
N(1) Rh(1) N(2) 91.78(15) yes
N(1) Rh(1) N(3) 174.02(15) yes
N(1) Rh(1) C(46) 88.71(16) yes
N(2) Rh(1) N(3) 90.77(15) yes
N(2) Rh(1) C(46) 89.40(17) yes
N(3) Rh(1) C(46) 85.90(16) yes
Rh(1) P(1) C(1) 108.55(16) yes
Rh(1) P(1) C(4) 110.77(16) yes
Rh(1) P(1) C(40) 121.22(16) yes
C(1) P(1) C(4) 96.3(2) yes
C(1) P(1) C(40) 105.9(2) yes
C(4) P(1) C(40) 111.0(2) yes
C(48) O(1) C(49) 112.4(4) yes
Rh(1) N(1) C(6) 130.8(3) yes
Rh(1) N(1) C(9) 121.6(2) yes
C(6) N(1) C(9) 106.4(3) yes
Rh(1) N(2) C(11) 126.3(3) yes
Rh(1) N(2) C(14) 123.9(3) yes
C(11) N(2) C(14) 107.4(3) yes
Rh(1) N(3) C(16) 120.6(3) yes
Rh(1) N(3) C(19) 132.1(3) yes
C(16) N(3) C(19) 107.1(3) yes
P(1) C(1) C(2) 107.1(3) yes
P(1) C(1) C(20) 120.4(3) yes
C(2) C(1) C(20) 132.4(4) yes
C(1) C(2) C(3) 114.9(4) yes
C(1) C(2) C(21) 136.7(4) yes
C(3) C(2) C(21) 108.2(4) yes
C(2) C(3) C(4) 115.3(4) yes
C(2) C(3) C(23) 108.1(4) yes
C(4) C(3) C(23) 136.3(4) yes
P(1) C(4) C(3) 106.4(3) yes
P(1) C(4) C(5) 118.0(3) yes
C(3) C(4) C(5) 133.3(4) yes
C(4) C(5) C(6) 110.6(3) yes
C(4) C(5) C(24) 111.0(3) yes
C(4) C(5) C(25) 110.5(3) yes
C(6) C(5) C(24) 106.2(3) yes
C(6) C(5) C(25) 110.5(3) yes
C(24) C(5) C(25) 108.0(3) yes
N(1) C(6) C(5) 126.6(4) yes
N(1) C(6) C(7) 110.7(4) yes
C(5) C(6) C(7) 122.4(4) yes
C(6) C(7) C(8) 107.1(4) yes
C(7) C(8) C(9) 107.7(4) yes
N(1) C(9) C(8) 108.1(3) yes
N(1) C(9) C(10) 126.2(4) yes
C(8) C(9) C(10) 125.7(4) yes
C(9) C(10) C(11) 127.7(4) yes
C(9) C(10) C(26) 118.3(4) yes
C(11) C(10) C(26) 113.9(4) yes
N(2) C(11) C(10) 123.8(4) yes
N(2) C(11) C(12) 109.6(3) yes
C(10) C(11) C(12) 126.5(4) yes
C(11) C(12) C(13) 107.0(4) yes
C(12) C(13) C(14) 106.8(4) yes
N(2) C(14) C(13) 109.2(4) yes
N(2) C(14) C(15) 124.4(4) yes
C(13) C(14) C(15) 126.4(4) yes
C(14) C(15) C(16) 127.2(4) yes
C(14) C(15) C(32) 115.4(4) yes
C(16) C(15) C(32) 117.3(4) yes
N(3) C(16) C(15) 126.7(4) yes
N(3) C(16) C(17) 107.7(4) yes
C(15) C(16) C(17) 124.8(4) yes
C(16) C(17) C(18) 107.4(4) yes
C(17) C(18) C(19) 107.6(4) yes
N(3) C(19) C(18) 110.1(4) yes
N(3) C(19) C(20) 129.2(4) yes
C(18) C(19) C(20) 120.4(4) yes
C(1) C(20) C(19) 113.5(3) yes
C(1) C(20) C(38) 112.1(4) yes
C(1) C(20) C(39) 107.1(3) yes
C(19) C(20) C(38) 106.4(3) yes
C(19) C(20) C(39) 109.3(3) yes
C(38) C(20) C(39) 108.3(3) yes
C(2) C(21) C(22) 103.4(4) yes
C(21) C(22) C(23) 104.2(4) yes
C(3) C(23) C(22) 103.3(3) yes
C(10) C(26) C(27) 121.8(4) yes
C(10) C(26) C(31) 119.2(4) yes
C(27) C(26) C(31) 118.9(4) yes
C(26) C(27) C(28) 120.5(4) yes
C(27) C(28) C(29) 119.7(4) yes
C(28) C(29) C(30) 120.5(4) yes
C(29) C(30) C(31) 120.2(4) yes
C(26) C(31) C(30) 120.2(4) yes
C(15) C(32) C(33) 120.7(4) yes
C(15) C(32) C(37) 119.4(4) yes
C(33) C(32) C(37) 119.8(4) yes
C(32) C(33) C(34) 119.4(4) yes
C(33) C(34) C(35) 120.3(4) yes
C(34) C(35) C(36) 120.2(4) yes
C(35) C(36) C(37) 119.8(4) yes
C(32) C(37) C(36) 120.6(4) yes
P(1) C(40) C(41) 118.8(3) yes
P(1) C(40) C(45) 121.9(3) yes
C(41) C(40) C(45) 119.3(4) yes
C(40) C(41) C(42) 120.1(4) yes
C(41) C(42) C(43) 120.5(4) yes
C(42) C(43) C(44) 119.3(4) yes
C(43) C(44) C(45) 120.9(4) yes
C(40) C(45) C(44) 119.8(4) yes
Rh(1) C(46) Cl(2) 120.3(2) yes
O(1) C(48) C(47) 108.6(4) yes
O(1) C(49) C(50) 108.5(4) yes
C(6) C(7) H(1) 126.4 no
C(8) C(7) H(1) 126.4 no
C(7) C(8) H(2) 126.2 no
C(9) C(8) H(2) 126.2 no
C(11) C(12) H(3) 126.5 no
C(13) C(12) H(3) 126.5 no
C(12) C(13) H(4) 126.6 no
C(14) C(13) H(4) 126.6 no
C(16) C(17) H(5) 126.3 no
C(18) C(17) H(5) 126.3 no
C(17) C(18) H(6) 126.2 no
C(19) C(18) H(6) 126.2 no
C(2) C(21) H(7) 111.1 no
C(2) C(21) H(8) 111.1 no
C(22) C(21) H(7) 111.1 no
C(22) C(21) H(8) 111.1 no
H(7) C(21) H(8) 109.1 no
C(21) C(22) H(9) 110.9 no
C(21) C(22) H(10) 110.9 no
C(23) C(22) H(9) 110.9 no
C(23) C(22) H(10) 110.9 no
H(9) C(22) H(10) 108.9 no
C(3) C(23) H(11) 111.1 no
C(3) C(23) H(12) 111.1 no
C(22) C(23) H(11) 111.1 no
C(22) C(23) H(12) 111.1 no
H(11) C(23) H(12) 109.0 no
C(5) C(24) H(13) 109.5 no
C(5) C(24) H(14) 109.5 no
C(5) C(24) H(15) 109.5 no
H(13) C(24) H(14) 109.5 no
H(13) C(24) H(15) 109.5 no
H(14) C(24) H(15) 109.5 no
C(5) C(25) H(16) 109.5 no
C(5) C(25) H(17) 109.5 no
C(5) C(25) H(18) 109.5 no
H(16) C(25) H(17) 109.5 no
H(16) C(25) H(18) 109.5 no
H(17) C(25) H(18) 109.5 no
C(26) C(27) H(19) 119.7 no
C(28) C(27) H(19) 119.7 no
C(27) C(28) H(20) 120.2 no
C(29) C(28) H(20) 120.2 no
C(28) C(29) H(21) 119.8 no
C(30) C(29) H(21) 119.8 no
C(29) C(30) H(22) 119.9 no
C(31) C(30) H(22) 119.9 no
C(26) C(31) H(23) 119.9 no
C(30) C(31) H(23) 119.9 no
C(32) C(33) H(24) 120.3 no
C(34) C(33) H(24) 120.3 no
C(33) C(34) H(25) 119.9 no
C(35) C(34) H(25) 119.8 no
C(34) C(35) H(26) 119.9 no
C(36) C(35) H(26) 119.9 no
C(35) C(36) H(27) 120.1 no
C(37) C(36) H(27) 120.1 no
C(32) C(37) H(28) 119.7 no
C(36) C(37) H(28) 119.7 no
C(20) C(38) H(29) 109.5 no
C(20) C(38) H(30) 109.5 no
C(20) C(38) H(31) 109.5 no
H(29) C(38) H(30) 109.5 no
H(29) C(38) H(31) 109.5 no
H(30) C(38) H(31) 109.5 no
C(20) C(39) H(32) 109.5 no
C(20) C(39) H(33) 109.5 no
C(20) C(39) H(34) 109.5 no
H(32) C(39) H(33) 109.5 no
H(32) C(39) H(34) 109.5 no
H(33) C(39) H(34) 109.4 no
C(40) C(41) H(37) 119.9 no
C(42) C(41) H(37) 119.9 no
C(41) C(42) H(38) 119.8 no
C(43) C(42) H(38) 119.7 no
C(42) C(43) H(39) 120.3 no
C(44) C(43) H(39) 120.3 no
C(43) C(44) H(40) 119.5 no
C(45) C(44) H(40) 119.5 no
C(40) C(45) H(41) 120.1 no
C(44) C(45) H(41) 120.1 no
Rh(1) C(46) H(35) 107.2 no
Rh(1) C(46) H(36) 107.2 no
Cl(2) C(46) H(35) 107.2 no
Cl(2) C(46) H(36) 107.2 no
H(35) C(46) H(36) 106.9 no
C(48) C(47) H(45) 109.5 no
C(48) C(47) H(46) 109.5 no
C(48) C(47) H(47) 109.5 no
H(45) C(47) H(46) 109.5 no
H(45) C(47) H(47) 109.5 no
H(46) C(47) H(47) 109.5 no
O(1) C(48) H(48) 110.0 no
O(1) C(48) H(49) 110.0 no
C(47) C(48) H(48) 110.0 no
C(47) C(48) H(49) 110.0 no
H(48) C(48) H(49) 108.4 no
O(1) C(49) H(50) 110.0 no
O(1) C(49) H(51) 110.0 no
C(50) C(49) H(50) 110.0 no
C(50) C(49) H(51) 110.0 no
H(50) C(49) H(51) 108.4 no
C(49) C(50) H(52) 109.5 no
C(49) C(50) H(53) 109.5 no
C(49) C(50) H(54) 109.5 no
H(52) C(50) H(53) 109.5 no
H(52) C(50) H(54) 109.5 no
H(53) C(50) H(54) 109.5 no

loop_
_geom_bond_atom_site_label_1
_geom_bond_atom_site_label_2
_geom_bond_distance
_geom_bond_publ_flag
Rh(1) Cl(1) 2.4584(12) yes
Rh(1) P(1) 2.2042(12) yes
Rh(1) N(1) 2.079(3) yes
Rh(1) N(2) 2.062(4) yes
Rh(1) N(3) 2.081(4) yes
Rh(1) C(46) 2.073(4) yes
Cl(2) C(46) 1.796(4) yes
P(1) C(1) 1.775(4) yes
P(1) C(4) 1.772(4) yes
P(1) C(40) 1.821(4) yes
O(1) C(48) 1.425(7) yes
O(1) C(49) 1.425(7) yes
N(1) C(6) 1.338(5) yes
N(1) C(9) 1.426(6) yes
N(2) C(11) 1.355(6) yes
N(2) C(14) 1.361(5) yes
N(3) C(16) 1.414(6) yes
N(3) C(19) 1.342(6) yes
C(1) C(2) 1.346(6) yes
C(1) C(20) 1.518(6) yes
C(2) C(3) 1.494(6) yes
C(2) C(21) 1.506(7) yes
C(3) C(4) 1.361(6) yes
C(3) C(23) 1.498(6) yes
C(4) C(5) 1.520(6) yes
C(5) C(6) 1.536(6) yes
C(5) C(24) 1.536(6) yes
C(5) C(25) 1.529(6) yes
C(6) C(7) 1.435(6) yes
C(7) C(8) 1.358(6) yes
C(8) C(9) 1.424(6) yes
C(9) C(10) 1.381(6) yes
C(10) C(11) 1.420(6) yes
C(10) C(26) 1.498(6) yes
C(11) C(12) 1.418(6) yes
C(12) C(13) 1.364(6) yes
C(13) C(14) 1.424(6) yes
C(14) C(15) 1.435(6) yes
C(15) C(16) 1.366(6) yes
C(15) C(32) 1.507(6) yes
C(16) C(17) 1.431(6) yes
C(17) C(18) 1.360(7) yes
C(18) C(19) 1.424(6) yes
C(19) C(20) 1.536(6) yes
C(20) C(38) 1.546(7) yes
C(20) C(39) 1.553(7) yes
C(21) C(22) 1.542(7) yes
C(22) C(23) 1.539(7) yes
C(26) C(27) 1.388(6) yes
C(26) C(31) 1.400(7) yes
C(27) C(28) 1.390(7) yes
C(28) C(29) 1.380(7) yes
C(29) C(30) 1.375(7) yes
C(30) C(31) 1.382(7) yes
C(32) C(33) 1.391(7) yes
C(32) C(37) 1.385(7) yes
C(33) C(34) 1.396(7) yes
C(34) C(35) 1.381(7) yes
C(35) C(36) 1.383(7) yes
C(36) C(37) 1.383(7) yes
C(40) C(41) 1.398(6) yes
C(40) C(45) 1.389(6) yes
C(41) C(42) 1.379(7) yes
C(42) C(43) 1.386(7) yes
C(43) C(44) 1.379(7) yes
C(44) C(45) 1.384(7) yes
C(47) C(48) 1.512(8) yes
C(49) C(50) 1.515(8) yes
C(7) H(1) 0.950 no
C(8) H(2) 0.950 no
C(12) H(3) 0.950 no
C(13) H(4) 0.950 no
C(17) H(5) 0.950 no
C(18) H(6) 0.950 no
C(21) H(7) 0.990 no
C(21) H(8) 0.990 no
C(22) H(9) 0.990 no
C(22) H(10) 0.990 no
C(23) H(11) 0.990 no
C(23) H(12) 0.990 no
C(24) H(13) 0.980 no
C(24) H(14) 0.980 no
C(24) H(15) 0.980 no
C(25) H(16) 0.980 no
C(25) H(17) 0.980 no
C(25) H(18) 0.980 no
C(27) H(19) 0.950 no
C(28) H(20) 0.950 no
C(29) H(21) 0.950 no
C(30) H(22) 0.950 no
C(31) H(23) 0.950 no
C(33) H(24) 0.950 no
C(34) H(25) 0.950 no
C(35) H(26) 0.950 no
C(36) H(27) 0.950 no
C(37) H(28) 0.950 no
C(38) H(29) 0.980 no
C(38) H(30) 0.980 no
C(38) H(31) 0.980 no
C(39) H(32) 0.980 no
C(39) H(33) 0.980 no
C(39) H(34) 0.980 no
C(41) H(37) 0.950 no
C(42) H(38) 0.950 no
C(43) H(39) 0.950 no
C(44) H(40) 0.950 no
C(45) H(41) 0.950 no
C(46) H(35) 0.990 no
C(46) H(36) 0.990 no
C(47) H(45) 0.980 no
C(47) H(46) 0.980 no
C(47) H(47) 0.980 no
C(48) H(48) 0.990 no
C(48) H(49) 0.990 no
C(49) H(50) 0.990 no
C(49) H(51) 0.990 no
C(50) H(52) 0.980 no
C(50) H(53) 0.980 no
C(50) H(54) 0.980 no

loop_
_geom_contact_atom_site_label_1
_geom_contact_atom_site_label_2
_geom_contact_distance
_geom_contact_site_symmetry_2
Cl(1) C(35) 3.554(5) 65502
Cl(1) C(38) 3.472(5) 65501
O(1) C(17) 3.555(6) .
O(1) C(44) 3.327(6) 54502
C(11) C(43) 3.589(7) 54501
C(24) C(30) 3.599(7) 56501
C(44) C(48) 3.582(7) 55502
C(44) C(49) 3.459(7) 55502
Cl(1) H(25) 3.411 65502
Cl(1) H(26) 2.773 65502
Cl(1) H(30) 3.175 65501
Cl(1) H(31) 2.892 65501
Cl(1) H(32) 3.338 65501
Cl(1) H(33) 3.480 65501
Cl(2) H(1) 3.199 66603
Cl(2) H(18) 3.330 66603
Cl(2) H(19) 3.292 45501
Cl(2) H(20) 2.960 45501
Cl(2) H(38) 3.000 54501
O(1) H(5) 2.836 .
O(1) H(6) 3.484 .
O(1) H(24) 2.926 55502
O(1) H(40) 2.802 54502
N(2) H(39) 2.834 54501
N(3) H(45) 3.571 54502
C(1) H(21) 3.498 46501
C(2) H(21) 3.314 46501
C(3) H(16) 3.483 67603
C(4) H(16) 3.434 67603
C(6) H(8) 3.506 65501
C(7) H(7) 3.299 65501
C(7) H(8) 3.578 65501
C(7) H(10) 3.325 65501
C(7) H(12) 3.443 66603
C(7) H(20) 3.533 76603
C(8) H(7) 3.015 65501
C(8) H(10) 3.327 66603
C(8) H(12) 2.884 66603
C(9) H(7) 3.334 65501
C(9) H(31) 3.511 65501
C(10) H(31) 3.479 65501
C(11) H(31) 3.599 65501
C(11) H(39) 2.961 54501
C(12) H(27) 2.934 64502
C(12) H(30) 3.555 65501
C(12) H(39) 3.245 54501
C(12) H(46) 3.272 64502
C(13) H(27) 2.777 64502
C(13) H(39) 3.316 54501
C(13) H(52) 3.600 65501
C(14) H(39) 3.047 54501
C(14) H(45) 3.521 54502
C(15) H(45) 3.221 54502
C(16) H(45) 3.239 54502
C(16) H(47) 3.530 54502
C(17) H(47) 3.272 54502
C(17) H(49) 3.526 .
C(17) H(50) 3.081 .
C(17) H(51) 3.579 55502
C(17) H(52) 3.405 .
C(17) H(53) 3.194 55502
C(18) H(51) 3.073 55502
C(18) H(52) 3.237 .
C(18) H(53) 3.567 55502
C(19) H(51) 3.546 55502
C(21) H(14) 3.199 45501
C(21) H(19) 3.507 45501
C(22) H(2) 3.142 66603
C(22) H(14) 3.332 45501
C(23) H(2) 3.222 66603
C(23) H(15) 3.231 67603
C(24) H(8) 3.139 65501
C(24) H(9) 3.542 67603
C(24) H(11) 3.236 67603
C(24) H(22) 2.900 56501
C(25) H(16) 3.454 67603
C(25) H(20) 3.031 76603
C(25) H(21) 3.501 76603
C(25) H(37) 2.867 67603
C(26) H(10) 3.424 66603
C(27) H(1) 3.203 76603
C(27) H(7) 3.460 65501
C(27) H(10) 3.425 66603
C(27) H(29) 3.238 65501
C(28) H(1) 2.913 76603
C(28) H(10) 3.479 66603
C(28) H(17) 2.837 76603
C(28) H(18) 3.553 76603
C(28) H(38) 3.254 64501
C(29) H(10) 3.493 66603
C(29) H(17) 2.995 76603
C(29) H(32) 3.129 64501
C(29) H(34) 3.521 64501
C(29) H(37) 3.502 64501
C(30) H(10) 3.462 66603
C(30) H(13) 3.364 54501
C(30) H(14) 3.385 54501
C(30) H(15) 3.453 54501
C(30) H(32) 2.929 64501
C(31) H(10) 3.436 66603
C(31) H(15) 3.594 54501
C(32) H(54) 3.595 65501
C(33) H(28) 3.306 64502
C(33) H(45) 3.543 54502
C(33) H(47) 3.573 54502
C(33) H(50) 3.483 .
C(34) H(6) 3.311 54502
C(34) H(28) 3.110 64502
C(34) H(33) 3.170 54502
C(35) H(33) 3.100 54502
C(35) H(40) 3.236 64502
C(35) H(41) 3.560 64502
C(35) H(54) 3.356 65501
C(36) H(3) 3.533 65502
C(36) H(4) 3.181 65502
C(36) H(40) 2.962 64502
C(36) H(49) 3.155 .
C(36) H(54) 3.063 65501
C(37) H(4) 3.382 65502
C(37) H(25) 3.549 65502
C(37) H(49) 3.366 .
C(37) H(54) 3.197 65501
C(38) H(19) 3.344 45501
C(38) H(46) 3.595 54502
C(39) H(21) 3.389 46501
C(39) H(22) 3.381 46501
C(39) H(26) 3.457 55502
C(39) H(48) 3.535 55502
C(39) H(51) 3.412 55502
C(41) H(16) 3.272 67603
C(41) H(18) 3.533 67603
C(41) H(20) 3.307 46501
C(41) H(21) 3.079 46501
C(41) H(23) 3.226 56501
C(42) H(18) 3.590 67603
C(42) H(20) 2.948 46501
C(42) H(21) 3.591 46501
C(42) H(23) 2.745 56501
C(42) H(36) 2.864 56501
C(43) H(23) 2.887 56501
C(43) H(36) 2.868 56501
C(43) H(45) 3.048 55502
C(43) H(48) 3.166 55502
C(44) H(23) 3.468 56501
C(44) H(26) 3.304 65502
C(44) H(27) 3.186 65502
C(44) H(45) 3.531 55502
C(44) H(48) 3.047 55502
C(44) H(51) 2.880 55502
C(44) H(54) 3.371 55502
C(45) H(26) 3.301 65502
C(45) H(51) 2.946 55502
C(46) H(19) 3.594 45501
C(46) H(20) 3.535 45501
C(46) H(38) 3.024 54501
C(46) H(39) 3.281 54501
C(47) H(3) 3.476 65502
C(47) H(24) 3.367 55502
C(47) H(39) 3.359 54502
C(47) H(52) 3.404 55502
C(47) H(53) 3.256 55502
C(48) H(3) 3.564 65502
C(48) H(5) 3.154 .
C(48) H(40) 3.407 54502
C(48) H(53) 3.592 55502
C(49) H(5) 2.980 .
C(49) H(6) 3.474 54502
C(49) H(40) 2.969 54502
C(49) H(41) 3.595 54502
C(49) H(47) 3.293 54502
C(50) H(4) 3.233 45501
C(50) H(40) 3.187 54502
C(50) H(47) 2.894 54502
H(1) H(2) 3.418 76603
H(1) H(10) 3.029 65501
H(1) H(19) 3.107 76603
H(1) H(20) 2.607 76603
H(2) H(2) 3.115 76603
H(2) H(7) 3.166 65501
H(2) H(7) 3.272 66603
H(2) H(10) 2.446 66603
H(2) H(12) 2.547 66603
H(3) H(27) 2.768 64502
H(3) H(46) 2.687 64502
H(3) H(48) 3.531 64502
H(3) H(49) 3.148 64502
H(4) H(27) 2.472 64502
H(4) H(28) 2.880 64502
H(4) H(52) 3.116 65501
H(4) H(53) 2.907 65501
H(4) H(54) 3.131 65501
H(5) H(47) 3.343 54502
H(5) H(49) 2.598 .
H(5) H(50) 2.388 .
H(5) H(52) 3.249 .
H(5) H(53) 2.912 55502
H(6) H(25) 2.836 55502
H(6) H(50) 3.138 55502
H(6) H(51) 2.971 55502
H(6) H(52) 2.917 .
H(7) H(19) 2.577 45501
H(8) H(13) 3.021 45501
H(8) H(14) 2.435 45501
H(8) H(21) 3.365 46501
H(8) H(22) 2.947 46501
H(9) H(9) 3.312 57603
H(9) H(14) 2.992 45501
H(9) H(14) 3.036 67603
H(9) H(15) 3.139 67603
H(9) H(17) 3.528 67603
H(9) H(21) 3.311 46501
H(10) H(14) 3.330 45501
H(10) H(17) 3.552 45501
H(11) H(14) 3.405 67603
H(11) H(15) 2.334 67603
H(11) H(16) 3.158 67603
H(11) H(23) 3.481 66603
H(11) H(37) 3.228 67603
H(13) H(22) 2.544 56501
H(13) H(23) 3.498 56501
H(14) H(22) 2.712 56501
H(15) H(16) 3.082 67603
H(15) H(22) 2.963 56501
H(15) H(23) 3.244 56501
H(16) H(16) 2.559 67603
H(16) H(20) 3.517 76603
H(16) H(21) 3.504 76603
H(16) H(37) 2.354 67603
H(17) H(20) 2.447 76603
H(17) H(21) 2.740 76603
H(17) H(37) 2.932 67603
H(18) H(20) 2.781 76603
H(18) H(37) 2.857 67603
H(18) H(38) 2.971 67603
H(19) H(29) 2.610 65501
H(19) H(31) 3.214 65501
H(19) H(35) 3.030 65501
H(20) H(35) 3.545 65501
H(20) H(36) 3.275 65501
H(20) H(37) 3.121 64501
H(20) H(38) 2.445 64501
H(21) H(32) 2.815 64501
H(21) H(34) 3.129 64501
H(21) H(37) 2.775 64501
H(22) H(32) 2.437 64501
H(23) H(38) 2.922 54501
H(23) H(39) 3.140 54501
H(24) H(27) 3.310 64502
H(24) H(28) 3.237 64502
H(24) H(40) 3.343 54501
H(24) H(45) 2.887 54502
H(24) H(47) 3.154 54502
H(24) H(54) 3.479 54502
H(25) H(28) 2.877 64502
H(25) H(30) 3.409 54502
H(25) H(33) 2.896 54502
H(25) H(52) 3.286 54502
H(26) H(32) 3.289 54502
H(26) H(33) 2.773 54502
H(26) H(40) 3.057 64502
H(26) H(41) 3.044 64502
H(27) H(40) 2.557 64502
H(27) H(49) 3.217 .
H(27) H(54) 3.322 65501
H(28) H(49) 3.553 .
H(28) H(53) 3.125 55502
H(28) H(54) 3.533 65501
H(29) H(46) 2.993 54502
H(30) H(46) 3.307 54502
H(30) H(52) 3.479 .
H(33) H(48) 3.535 55502
H(33) H(50) 3.596 55502
H(33) H(51) 3.200 55502
H(34) H(48) 2.761 55502
H(34) H(51) 2.802 55502
H(35) H(38) 3.584 54501
H(35) H(45) 3.497 54502
H(35) H(46) 3.484 54502
H(36) H(38) 2.290 54501
H(36) H(39) 2.308 54501
H(36) H(45) 3.101 54502
H(39) H(45) 2.499 55502
H(39) H(48) 3.332 55502
H(40) H(45) 3.388 55502
H(40) H(48) 3.118 55502
H(40) H(51) 2.613 55502
H(40) H(54) 2.543 55502
H(41) H(51) 2.752 55502
H(41) H(54) 3.422 55502
H(46) H(52) 3.315 55502
H(46) H(53) 3.422 55502
H(47) H(50) 2.740 55502
H(47) H(52) 2.643 55502
H(47) H(53) 2.506 55502
H(49) H(53) 3.129 55502
